data_7061946
loop_
_publ_author_name
'Xu, Songsong'
'Shao, Yingbo'
'Zheng, Hanliang'
'Leng, Xuebing'
'Xue, Xiao-Song'
'Shen, Qilong'

_publ_section_title
;
 Preparation, characterization and reactivity of trifluoromethoxy
 palladium(ii) complexes
;
_journal_issue 43
_journal_name_full 'New Journal of Chemistry'
_journal_page_first 20760
_journal_page_last 20767
_journal_paper_doi 10.1039/D2NJ04198G
_journal_volume 46
_journal_year 2022
_chemical_formula_moiety 'C47 H39 F3 Fe N P2 Pd, C F3 O3 S'
_chemical_formula_sum 'C48 H39 F6 Fe N O3 P2 Pd S'
_chemical_formula_weight 1048.05
_space_group_crystal_system orthorhombic
_space_group_IT_number 61
_space_group_name_Hall '-P 2ac 2ab'
_space_group_name_H-M_alt 'P b c a'
_atom_sites_solution_hydrogens geom
_atom_sites_solution_primary dual
_audit_creation_date 2022-06-09
_audit_creation_method
;
Olex2 1.2
(compiled 2018.05.29 svn.r3508 for OlexSys, GUI svn.r5506)
;
_audit_update_record
;
2022-09-26 deposited with the CCDC.	2022-09-27 downloaded from the CCDC.
;
_cell_angle_alpha 90
_cell_angle_beta 90
_cell_angle_gamma 90
_cell_formula_units_Z 8
_cell_length_a 21.6907(5)
_cell_length_b 17.7028(4)
_cell_length_c 22.6847(5)
_cell_measurement_reflns_used 9936
_cell_measurement_temperature 213(2)
_cell_measurement_theta_max 46.79
_cell_measurement_theta_min 3.28
_cell_volume 8710.6(3)
_computing_cell_refinement 'SAINT v8.37A (Bruker, 2015)'
_computing_data_reduction 'SAINT v8.37A (Bruker, 2015)'
_computing_molecular_graphics 'Olex2 (Dolomanov et al., 2009)'
_computing_publication_material 'Olex2 (Dolomanov et al., 2009)'
_computing_structure_refinement 'ShelXL (Sheldrick, 2015)'
_computing_structure_solution 'ShelXT (Sheldrick, 2015)'
_diffrn_ambient_temperature 213.0
_diffrn_measured_fraction_theta_full 0.997
_diffrn_measured_fraction_theta_max 0.997
_diffrn_measurement_device_type 'Bruker APEX-II CCD'
_diffrn_measurement_method '\f and \w scans'
_diffrn_radiation_type GaK\a
_diffrn_radiation_wavelength 1.34139
_diffrn_reflns_av_R_equivalents 0.0699
_diffrn_reflns_av_unetI/netI 0.0334
_diffrn_reflns_Laue_measured_fraction_full 0.997
_diffrn_reflns_Laue_measured_fraction_max 0.997
_diffrn_reflns_limit_h_max 26
_diffrn_reflns_limit_h_min -26
_diffrn_reflns_limit_k_max 21
_diffrn_reflns_limit_k_min -21
_diffrn_reflns_limit_l_max 26
_diffrn_reflns_limit_l_min -27
_diffrn_reflns_number 88491
_diffrn_reflns_point_group_measured_fraction_full 0.997
_diffrn_reflns_point_group_measured_fraction_max 0.997
_diffrn_reflns_theta_full 53.594
_diffrn_reflns_theta_max 54.877
_diffrn_reflns_theta_min 3.276
_diffrn_standards_number 0
_exptl_absorpt_coefficient_mu 5.205
_exptl_absorpt_correction_T_max 0.7510
_exptl_absorpt_correction_T_min 0.5513
_exptl_absorpt_correction_type multi-scan
_exptl_absorpt_process_details
'SADABS-2016/2 (Bruker,2016/2) was used for absorption correction. wR2(int) was 0.1889 before and 0.0634 after correction. The Ratio of minimum to maximum transmission is 0.6324. The \l/2 correction factor is Not present.'
_exptl_crystal_colour yellow
_exptl_crystal_colour_primary yellow
_exptl_crystal_density_diffrn 1.598
_exptl_crystal_description block
_exptl_crystal_F_000 4240
_exptl_crystal_size_max 0.07
_exptl_crystal_size_mid 0.07
_exptl_crystal_size_min 0.05
_refine_diff_density_max 0.467
_refine_diff_density_min -0.784
_refine_diff_density_rms 0.066
_refine_ls_extinction_method none
_refine_ls_goodness_of_fit_ref 1.053
_refine_ls_hydrogen_treatment constr
_refine_ls_matrix_type full
_refine_ls_number_parameters 587
_refine_ls_number_reflns 8247
_refine_ls_number_restraints 48
_refine_ls_restrained_S_all 1.070
_refine_ls_R_factor_all 0.0456
_refine_ls_R_factor_gt 0.0348
_refine_ls_shift/su_max 0.002
_refine_ls_shift/su_mean 0.000
_refine_ls_structure_factor_coef Fsqd
_refine_ls_weighting_details 'w=1/[\s^2^(Fo^2^)+(0.0360P)^2^+10.7823P] where P=(Fo^2^+2Fc^2^)/3'
_refine_ls_weighting_scheme calc
_refine_ls_wR_factor_gt 0.0844
_refine_ls_wR_factor_ref 0.0896
_reflns_Friedel_coverage 0.000
_reflns_number_gt 6885
_reflns_number_total 8247
_reflns_threshold_expression 'I > 2\s(I)'
_cod_data_source_file d2nj04198g2.cif
_cod_data_source_block mj22132
_cod_depositor_comments 'Adding full bibliography for 7061942--7061946.cif.'
_cod_database_code 7061946
_shelx_shelxl_version_number 2018/3
_shelx_space_group_comment
;
The symmetry employed for this shelxl refinement is uniquely defined
by the following loop, which should always be used as a source of
symmetry information in preference to the above space-group names.
They are only intended as comments.
;
_shelx_estimated_absorpt_t_max 0.781
_shelx_estimated_absorpt_t_min 0.712
_olex2_refinement_description
;
1. Fixed Uiso
 At 1.2 times of:
  All C(H) groups, All C(H,H) groups
 At 1.5 times of:
  All C(H,H,H) groups
2. Shared sites
{C1A, N1}
{C2A, N2}
3. Rigid bond restraints
 C18, F3, C18, F2, C18, F1, C24, F4, C24, F5, C24, F6
 with sigma for 1-2 distances of 0.005 and sigma for 1-3 distances of 0.005
4. Uiso/Uaniso restraints and constraints
C18 \\sim F3 \\sim F2 \\sim F1: within 2A with sigma of 0.005 and sigma for
terminal atoms of 0.01
C24 \\sim F4 \\sim F5 \\sim F6: within 2A with sigma of 0.005 and sigma for
terminal atoms of 0.01
Uiso(C1A) = Uiso(N1)
Uiso(N1) = Uiso(C1A)
Uiso(C2A) = Uiso(N2)
5. Others
 Fixed Sof: F1(0.5) F2(0.5) F3(0.5) F4(0.5) F5(0.5) F6(0.5) N1(0.5) N2(0.5)
 H13(0.5) H13A(0.5) H17(0.5) H17A(0.5) H18A(0.5) H18B(0.5) H18C(0.5) H19(0.5)
 H19A(0.5) H23(0.5) H23A(0.5) H24C(0.5) H24A(0.5) H24B(0.5) C1A(0.5) C2A(0.5)
6.a Aromatic/amide H refined with riding coordinates:
 C4(H4), C5(H5), C6(H6), C7(H7), C9(H9), C10(H10), C11(H11), C12(H12),
 C13(H13), C13(H13A), C14(H14), C16(H16), C17(H17), C17(H17A), C19(H19),
 C19(H19A), C20(H20), C22(H22), C23(H23), C23(H23A), C26(H26), C27(H27),
 C28(H28), C29(H29), C30(H30), C32(H32), C33(H33), C34(H34), C35(H35), C36(H36),
  C38(H38), C39(H39), C40(H40), C41(H41), C42(H42), C44(H44), C45(H45),
 C46(H46), C47(H47), C48(H48)
6.b Idealised Me refined as rotating group:
 C18(H18A,H18B,H18C), C24(H24C,H24A,H24B)
;
_olex2_submission_special_instructions 'No special instructions were received'

loop_
_space_group_symop_operation_xyz
'x, y, z'
'-x+1/2, -y, z+1/2'
'-x, y+1/2, -z+1/2'
'x+1/2, -y+1/2, -z'
'-x, -y, -z'
'x-1/2, y, -z-1/2'
'x, -y-1/2, z-1/2'
'-x-1/2, y-1/2, z'

loop_
_atom_site_label
_atom_site_type_symbol
_atom_site_fract_x
_atom_site_fract_y
_atom_site_fract_z
_atom_site_U_iso_or_equiv
_atom_site_adp_type
_atom_site_occupancy
_atom_site_site_symmetry_order
_atom_site_calc_flag
_atom_site_refinement_flags_posn
_atom_site_refinement_flags_adp
_atom_site_refinement_flags_occupancy
_atom_site_disorder_assembly
_atom_site_disorder_group
Pd1 Pd 0.21742(2) 0.25164(2) 0.32865(2) 0.02343(7) Uani 1 1 d . . . . .
Fe1 Fe 0.07384(2) 0.08703(3) 0.31939(2) 0.03101(12) Uani 1 1 d . . . . .
P1 P 0.14777(3) 0.21430(5) 0.40404(3) 0.02958(17) Uani 1 1 d . . . . .
P2 P 0.17304(3) 0.19662(4) 0.24574(3) 0.02519(16) Uani 1 1 d . . . . .
F1 F 0.4717(3) 0.4223(4) 0.4467(3) 0.0950(17) Uani 0.5 1 d . U P A 2
F2 F 0.4151(2) 0.4523(3) 0.5179(2) 0.0689(12) Uani 0.5 1 d . U P A 2
F3 F 0.4581(3) 0.3446(3) 0.5157(3) 0.0886(15) Uani 0.5 1 d . U P A 2
F4 F 0.45354(19) 0.3822(3) 0.1466(2) 0.0580(11) Uani 0.5 1 d . U P B 1
F5 F 0.3815(3) 0.4548(3) 0.1172(2) 0.0681(13) Uani 0.5 1 d . U P B 1
F6 F 0.3883(3) 0.3411(4) 0.0842(2) 0.0828(17) Uani 0.5 1 d . U P B 1
N1 N 0.27800(11) 0.29933(14) 0.39023(11) 0.0252(5) Uiso 0.5 1 d . . P C 1
N2 N 0.27834(12) 0.29834(16) 0.26836(12) 0.0313(6) Uiso 0.5 1 d . . P C 2
C3 C 0.13834(13) 0.10541(17) 0.25749(13) 0.0290(6) Uani 1 1 d . . . . .
C4 C 0.08432(14) 0.07379(19) 0.23093(14) 0.0363(7) Uani 1 1 d . . . . .
H4 H 0.060162 0.096376 0.201387 0.044 Uiso 1 1 calc R . . . .
C5 C 0.07385(16) 0.00241(19) 0.25718(15) 0.0423(8) Uani 1 1 d . . . . .
H5 H 0.041317 -0.030616 0.247939 0.051 Uiso 1 1 calc R . . . .
C6 C 0.12014(15) -0.01104(19) 0.29937(15) 0.0398(8) Uani 1 1 d . . . . .
H6 H 0.123677 -0.054287 0.323174 0.048 Uiso 1 1 calc R . . . .
C7 C 0.16056(14) 0.05206(18) 0.29976(14) 0.0335(7) Uani 1 1 d . . . . .
H7 H 0.195711 0.057745 0.323594 0.040 Uiso 1 1 calc R . . . .
C8 C 0.07744(14) 0.16578(19) 0.38408(13) 0.0347(7) Uani 1 1 d . . . . .
C9 C 0.05540(15) 0.0954(2) 0.40745(15) 0.0416(8) Uani 1 1 d . . . . .
H9 H 0.073736 0.067478 0.438032 0.050 Uiso 1 1 calc R . . . .
C10 C 0.00094(15) 0.0753(2) 0.37619(16) 0.0483(9) Uani 1 1 d . . . . .
H10 H -0.022586 0.031445 0.382322 0.058 Uiso 1 1 calc R . . . .
C11 C -0.01186(15) 0.1322(2) 0.33450(16) 0.0461(9) Uani 1 1 d . . . . .
H11 H -0.045576 0.133063 0.308472 0.055 Uiso 1 1 calc R . . . .
C12 C 0.03483(14) 0.1880(2) 0.33857(14) 0.0372(7) Uani 1 1 d . . . . .
H12 H 0.037522 0.232031 0.315513 0.045 Uiso 1 1 calc R . . . .
C13 C 0.32666(14) 0.25643(18) 0.40720(15) 0.0345(7) Uani 1 1 d . . . . .
H13 H 0.326907 0.204701 0.397867 0.041 Uiso 0.5 1 calc R . P C 1
H13A H 0.326907 0.204701 0.397867 0.041 Uiso 0.5 1 calc R . P C 2
C14 C 0.37569(14) 0.2865(2) 0.43772(14) 0.0372(7) Uani 1 1 d . . . . .
H14 H 0.408692 0.255333 0.449059 0.045 Uiso 1 1 calc R . . . .
C15 C 0.37657(14) 0.36317(19) 0.45187(13) 0.0333(7) Uani 1 1 d . . . . .
C16 C 0.32660(15) 0.40602(18) 0.43509(14) 0.0366(7) Uani 1 1 d . . . . .
H16 H 0.325475 0.457674 0.444644 0.044 Uiso 1 1 calc R . . . .
C17 C 0.27791(14) 0.37409(18) 0.40430(13) 0.0334(7) Uani 1 1 d . . . . .
H17 H 0.244393 0.404470 0.392993 0.040 Uiso 0.5 1 calc R . P C 1
H17A H 0.244393 0.404470 0.392993 0.040 Uiso 0.5 1 calc R . P C 2
C18 C 0.43033(16) 0.3963(2) 0.48358(16) 0.0490(8) Uani 1 1 d . U . . .
H18A H 0.422621 0.395231 0.525691 0.073 Uiso 0.5 1 calc GR . P A 1
H18B H 0.436336 0.448051 0.470875 0.073 Uiso 0.5 1 calc GR . P A 1
H18C H 0.467019 0.367011 0.474812 0.073 Uiso 0.5 1 calc GR . P A 1
C19 C 0.26386(15) 0.36525(18) 0.24153(13) 0.0356(7) Uani 1 1 d . . . . .
H19 H 0.227830 0.391115 0.252606 0.043 Uiso 0.5 1 calc R . P C 1
H19A H 0.227830 0.391115 0.252606 0.043 Uiso 0.5 1 calc R . P C 2
C20 C 0.30186(16) 0.3955(2) 0.19798(15) 0.0418(8) Uani 1 1 d . . . . .
H20 H 0.291344 0.441356 0.179614 0.050 Uiso 1 1 calc R . . . .
C21 C 0.35502(16) 0.3579(2) 0.18195(14) 0.0425(8) Uani 1 1 d . . . . .
C22 C 0.37068(15) 0.2921(2) 0.21092(15) 0.0427(8) Uani 1 1 d . . . . .
H22 H 0.407740 0.267233 0.201636 0.051 Uiso 1 1 calc R . . . .
C23 C 0.33188(14) 0.26241(19) 0.25370(14) 0.0361(7) Uani 1 1 d . . . . .
H23 H 0.342563 0.217124 0.272770 0.043 Uiso 0.5 1 calc R . P C 1
H23A H 0.342563 0.217124 0.272770 0.043 Uiso 0.5 1 calc R . P C 2
C24 C 0.3953(2) 0.3868(3) 0.13232(18) 0.0653(10) Uani 1 1 d . U . . .
H24C H 0.386904 0.358159 0.096754 0.098 Uiso 0.5 1 calc GR . P B 2
H24A H 0.438365 0.380863 0.143020 0.098 Uiso 0.5 1 calc GR . P B 2
H24B H 0.386561 0.439753 0.125410 0.098 Uiso 0.5 1 calc GR . P B 2
C25 C 0.18068(14) 0.15161(17) 0.45970(13) 0.0329(7) Uani 1 1 d . . . . .
C26 C 0.23359(14) 0.11040(18) 0.44696(14) 0.0355(7) Uani 1 1 d . . . . .
H26 H 0.252208 0.114616 0.409685 0.043 Uiso 1 1 calc R . . . .
C27 C 0.25899(16) 0.06290(19) 0.48939(16) 0.0451(8) Uani 1 1 d . . . . .
H27 H 0.295051 0.035575 0.480814 0.054 Uiso 1 1 calc R . . . .
C28 C 0.23167(18) 0.0557(2) 0.54373(16) 0.0490(9) Uani 1 1 d . . . . .
H28 H 0.249014 0.023338 0.572081 0.059 Uiso 1 1 calc R . . . .
C29 C 0.17894(19) 0.0957(2) 0.55688(16) 0.0503(9) Uani 1 1 d . . . . .
H29 H 0.160163 0.090341 0.593987 0.060 Uiso 1 1 calc R . . . .
C30 C 0.15369(17) 0.1439(2) 0.51534(14) 0.0437(8) Uani 1 1 d . . . . .
H30 H 0.118049 0.171668 0.524616 0.052 Uiso 1 1 calc R . . . .
C31 C 0.11540(13) 0.25628(17) 0.21151(14) 0.0308(7) Uani 1 1 d . . . . .
C32 C 0.08535(16) 0.2356(2) 0.15914(15) 0.0400(8) Uani 1 1 d . . . . .
H32 H 0.095467 0.190078 0.140185 0.048 Uiso 1 1 calc R . . . .
C33 C 0.04078(17) 0.2826(2) 0.13553(17) 0.0533(10) Uani 1 1 d . . . . .
H33 H 0.019707 0.268063 0.101157 0.064 Uiso 1 1 calc R . . . .
C34 C 0.02702(19) 0.3507(3) 0.1620(2) 0.0652(12) Uani 1 1 d . . . . .
H34 H -0.003548 0.382115 0.145817 0.078 Uiso 1 1 calc R . . . .
C35 C 0.05789(17) 0.3728(2) 0.2121(2) 0.0599(11) Uani 1 1 d . . . . .
H35 H 0.049480 0.419995 0.229215 0.072 Uiso 1 1 calc R . . . .
C36 C 0.10149(14) 0.32529(19) 0.23732(16) 0.0409(8) Uani 1 1 d . . . . .
H36 H 0.121720 0.339997 0.272121 0.049 Uiso 1 1 calc R . . . .
C37 C 0.22724(13) 0.17664(18) 0.18592(13) 0.0319(7) Uani 1 1 d . . . . .
C38 C 0.23497(15) 0.2261(2) 0.13886(14) 0.0438(8) Uani 1 1 d . . . . .
H38 H 0.209643 0.269006 0.135379 0.053 Uiso 1 1 calc R . . . .
C39 C 0.28029(18) 0.2119(3) 0.09703(16) 0.0648(13) Uani 1 1 d . . . . .
H39 H 0.285423 0.245060 0.065011 0.078 Uiso 1 1 calc R . . . .
C40 C 0.31755(19) 0.1498(3) 0.10231(19) 0.0755(15) Uani 1 1 d . . . . .
H40 H 0.348560 0.140851 0.074208 0.091 Uiso 1 1 calc R . . . .
C41 C 0.30982(18) 0.1005(3) 0.1484(2) 0.0628(12) Uani 1 1 d . . . . .
H41 H 0.335290 0.057700 0.151403 0.075 Uiso 1 1 calc R . . . .
C42 C 0.26470(15) 0.1133(2) 0.19052(16) 0.0427(8) Uani 1 1 d . . . . .
H42 H 0.259518 0.079371 0.221993 0.051 Uiso 1 1 calc R . . . .
C43 C 0.12009(14) 0.29325(18) 0.44953(13) 0.0327(7) Uani 1 1 d . . . . .
C44 C 0.15974(15) 0.32678(19) 0.48994(13) 0.0380(7) Uani 1 1 d . . . . .
H44 H 0.200768 0.310010 0.492597 0.046 Uiso 1 1 calc R . . . .
C45 C 0.13966(18) 0.38446(19) 0.52629(14) 0.0445(8) Uani 1 1 d . . . . .
H45 H 0.166993 0.406765 0.553324 0.053 Uiso 1 1 calc R . . . .
C46 C 0.0796(2) 0.4092(2) 0.52283(17) 0.0550(10) Uani 1 1 d . . . . .
H46 H 0.065918 0.448586 0.547339 0.066 Uiso 1 1 calc R . . . .
C47 C 0.0396(2) 0.3762(3) 0.48351(19) 0.0687(13) Uani 1 1 d . . . . .
H47 H -0.001470 0.392840 0.481452 0.082 Uiso 1 1 calc R . . . .
C48 C 0.05961(17) 0.3184(2) 0.44676(16) 0.0517(10) Uani 1 1 d . . . . .
H48 H 0.032014 0.296160 0.419918 0.062 Uiso 1 1 calc R . . . .
S1 S 0.63653(4) 0.53325(6) 0.18058(5) 0.0537(2) Uani 1 1 d . . . . .
F7 F 0.52861(11) 0.51186(17) 0.13216(15) 0.0983(10) Uani 1 1 d . . . . .
F8 F 0.55386(13) 0.62764(17) 0.14277(19) 0.1193(13) Uani 1 1 d . . . . .
F9 F 0.59495(14) 0.5629(2) 0.07484(14) 0.1046(11) Uani 1 1 d . . . . .
O1 O 0.68200(12) 0.59117(16) 0.17071(12) 0.0612(8) Uani 1 1 d . . . . .
O2 O 0.60640(17) 0.5362(2) 0.23616(14) 0.0971(12) Uani 1 1 d . . . . .
O3 O 0.65327(16) 0.45912(18) 0.16073(18) 0.0954(12) Uani 1 1 d . . . . .
C49 C 0.57590(18) 0.5587(3) 0.1294(2) 0.0666(12) Uani 1 1 d . . . . .
C1A C 0.27800(11) 0.29933(14) 0.39023(11) 0.0252(5) Uiso 0.5 1 d . . P C 2
C2A C 0.27834(12) 0.29834(16) 0.26836(12) 0.0313(6) Uiso 0.5 1 d . . P C 1

loop_
_atom_site_aniso_label
_atom_site_aniso_U_11
_atom_site_aniso_U_22
_atom_site_aniso_U_33
_atom_site_aniso_U_23
_atom_site_aniso_U_13
_atom_site_aniso_U_12
Pd1 0.01994(11) 0.03088(13) 0.01947(12) -0.00337(8) -0.00038(7) -0.00207(8)
Fe1 0.0235(2) 0.0384(3) 0.0311(2) -0.0066(2) 0.00191(18) -0.00373(19)
P1 0.0303(4) 0.0370(4) 0.0214(4) -0.0038(3) -0.0003(3) 0.0037(3)
P2 0.0231(3) 0.0301(4) 0.0224(4) -0.0054(3) 0.0005(3) -0.0022(3)
F1 0.068(3) 0.135(5) 0.082(3) -0.018(3) 0.016(2) -0.044(3)
F2 0.069(3) 0.071(3) 0.066(3) -0.019(2) -0.012(2) -0.010(2)
F3 0.084(3) 0.079(3) 0.103(4) -0.010(3) -0.052(3) 0.005(3)
F4 0.044(2) 0.070(3) 0.060(3) -0.005(2) 0.0304(19) -0.026(2)
F5 0.080(3) 0.065(2) 0.059(3) 0.027(2) 0.029(2) -0.020(2)
F6 0.105(4) 0.106(3) 0.037(2) -0.028(2) 0.041(2) -0.065(3)
C3 0.0243(14) 0.0328(16) 0.0300(16) -0.0085(13) 0.0015(12) -0.0010(12)
C4 0.0341(16) 0.0429(19) 0.0317(17) -0.0100(14) -0.0025(13) -0.0060(14)
C5 0.0435(19) 0.0404(19) 0.043(2) -0.0134(16) 0.0059(15) -0.0155(15)
C6 0.0434(19) 0.0325(18) 0.044(2) -0.0027(15) 0.0069(15) -0.0016(14)
C7 0.0283(15) 0.0359(17) 0.0362(17) -0.0050(14) 0.0024(13) 0.0026(13)
C8 0.0325(16) 0.0422(18) 0.0294(16) -0.0090(14) 0.0021(13) 0.0033(14)
C9 0.0401(18) 0.051(2) 0.0338(18) -0.0037(15) 0.0089(14) -0.0034(16)
C10 0.0318(18) 0.062(2) 0.051(2) -0.0108(19) 0.0134(16) -0.0106(17)
C11 0.0217(15) 0.067(2) 0.050(2) -0.0151(19) 0.0004(14) 0.0033(16)
C12 0.0284(16) 0.047(2) 0.0365(18) -0.0094(15) 0.0014(13) 0.0085(14)
C13 0.0308(16) 0.0315(17) 0.0414(18) -0.0052(14) -0.0044(13) -0.0005(13)
C14 0.0261(15) 0.048(2) 0.0373(18) -0.0008(15) -0.0060(13) 0.0015(14)
C15 0.0300(15) 0.0477(19) 0.0221(15) -0.0042(14) 0.0007(12) -0.0092(14)
C16 0.0426(18) 0.0336(18) 0.0335(17) -0.0066(14) -0.0014(14) -0.0044(14)
C17 0.0332(16) 0.0369(18) 0.0301(16) -0.0030(14) -0.0023(13) 0.0020(13)
C18 0.0423(19) 0.065(2) 0.0401(19) -0.0101(16) -0.0053(15) -0.0112(17)
C19 0.0378(17) 0.0374(18) 0.0316(17) -0.0039(14) 0.0051(13) 0.0002(14)
C20 0.051(2) 0.0392(19) 0.0353(18) 0.0014(15) 0.0021(16) -0.0042(16)
C21 0.0441(19) 0.051(2) 0.0320(18) -0.0051(15) 0.0099(15) -0.0154(17)
C22 0.0297(16) 0.054(2) 0.045(2) -0.0134(17) 0.0100(14) -0.0024(15)
C23 0.0304(16) 0.0430(19) 0.0349(17) -0.0021(14) 0.0016(13) -0.0008(13)
C24 0.071(2) 0.076(2) 0.049(2) -0.0057(19) 0.020(2) -0.025(2)
C25 0.0367(16) 0.0351(17) 0.0269(16) -0.0023(13) -0.0033(13) -0.0010(13)
C26 0.0343(16) 0.0360(18) 0.0363(18) -0.0034(14) -0.0020(14) -0.0002(14)
C27 0.0386(18) 0.040(2) 0.057(2) 0.0070(17) -0.0090(17) 0.0029(15)
C28 0.059(2) 0.042(2) 0.047(2) 0.0105(17) -0.0155(18) -0.0041(18)
C29 0.074(3) 0.049(2) 0.0280(18) 0.0045(16) -0.0012(17) -0.003(2)
C30 0.054(2) 0.046(2) 0.0315(18) 0.0000(15) 0.0037(15) 0.0063(17)
C31 0.0267(14) 0.0326(17) 0.0330(16) -0.0007(13) -0.0005(12) -0.0010(12)
C32 0.0420(19) 0.044(2) 0.0344(18) -0.0037(15) -0.0082(14) -0.0028(15)
C33 0.046(2) 0.062(3) 0.052(2) 0.008(2) -0.0218(18) -0.0022(19)
C34 0.046(2) 0.061(3) 0.088(3) 0.005(2) -0.022(2) 0.015(2)
C35 0.041(2) 0.050(2) 0.088(3) -0.016(2) -0.009(2) 0.0158(18)
C36 0.0306(16) 0.0418(19) 0.050(2) -0.0133(16) -0.0024(15) 0.0034(14)
C37 0.0276(15) 0.0429(18) 0.0252(15) -0.0111(13) 0.0008(12) -0.0067(13)
C38 0.0369(18) 0.067(2) 0.0272(17) -0.0034(16) -0.0012(14) -0.0105(17)
C39 0.047(2) 0.123(4) 0.0248(19) -0.004(2) 0.0062(16) -0.020(3)
C40 0.044(2) 0.138(5) 0.045(2) -0.039(3) 0.0184(19) -0.008(3)
C41 0.041(2) 0.085(3) 0.062(3) -0.036(2) 0.009(2) 0.003(2)
C42 0.0338(17) 0.048(2) 0.046(2) -0.0208(17) 0.0035(15) -0.0006(15)
C43 0.0402(17) 0.0348(17) 0.0232(15) -0.0030(13) 0.0026(13) 0.0020(14)
C44 0.0409(18) 0.0446(19) 0.0286(16) -0.0036(14) 0.0055(14) -0.0056(15)
C45 0.062(2) 0.0399(19) 0.0316(18) -0.0083(15) 0.0046(16) -0.0104(17)
C46 0.074(3) 0.043(2) 0.048(2) -0.0166(18) 0.001(2) 0.0117(19)
C47 0.063(3) 0.074(3) 0.069(3) -0.030(2) -0.011(2) 0.036(2)
C48 0.050(2) 0.056(2) 0.049(2) -0.0222(18) -0.0134(17) 0.0195(18)
S1 0.0431(5) 0.0522(6) 0.0658(6) 0.0144(5) 0.0097(4) -0.0028(4)
F7 0.0499(15) 0.107(2) 0.138(3) -0.008(2) -0.0003(16) -0.0295(15)
F8 0.0696(19) 0.073(2) 0.215(4) 0.014(2) 0.000(2) 0.0293(16)
F9 0.0721(19) 0.160(3) 0.081(2) 0.025(2) -0.0113(16) -0.010(2)
O1 0.0450(15) 0.0715(19) 0.0669(19) 0.0141(14) 0.0039(13) -0.0174(14)
O2 0.094(3) 0.129(3) 0.068(2) 0.003(2) 0.0275(19) -0.046(2)
O3 0.080(2) 0.0546(19) 0.152(3) 0.015(2) 0.013(2) 0.0241(17)
C49 0.042(2) 0.067(3) 0.091(4) 0.001(3) 0.010(2) -0.008(2)

loop_
_atom_type_symbol
_atom_type_description
_atom_type_scat_dispersion_real
_atom_type_scat_dispersion_imag
_atom_type_scat_source
C C 0.0148 0.0070 'International Tables Vol C Tables 4.2.6.8 and 6.1.1.4'
H H 0.0000 0.0000 'International Tables Vol C Tables 4.2.6.8 and 6.1.1.4'
F F 0.0599 0.0411 'International Tables Vol C Tables 4.2.6.8 and 6.1.1.4'
Fe Fe -0.2673 2.5550 'International Tables Vol C Tables 4.2.6.8 and 6.1.1.4'
N N 0.0241 0.0134 'International Tables Vol C Tables 4.2.6.8 and 6.1.1.4'
O O 0.0412 0.0250 'International Tables Vol C Tables 4.2.6.8 and 6.1.1.4'
P P 0.2596 0.3354 'International Tables Vol C Tables 4.2.6.8 and 6.1.1.4'
Pd Pd 0.0665 3.1312 'International Tables Vol C Tables 4.2.6.8 and 6.1.1.4'
S S 0.2924 0.4247 'International Tables Vol C Tables 4.2.6.8 and 6.1.1.4'

loop_
_geom_angle_atom_site_label_1
_geom_angle_atom_site_label_2
_geom_angle_atom_site_label_3
_geom_angle
_geom_angle_site_symmetry_1
_geom_angle_site_symmetry_3
_geom_angle_publ_flag
P2 Pd1 P1 101.68(3) . . ?
N1 Pd1 P1 91.77(7) . . ?
N1 Pd1 P2 165.26(7) . . ?
N2 Pd1 P1 172.27(8) . . ?
N2 Pd1 P2 84.11(8) . . ?
N2 Pd1 C1A 83.07(10) . . ?
C1A Pd1 P1 91.77(7) . . ?
C1A Pd1 P2 165.26(7) . . ?
C2A Pd1 P1 172.27(8) . . ?
C2A Pd1 P2 84.11(8) . . ?
C2A Pd1 N1 83.07(10) . . ?
C3 Fe1 C4 41.48(11) . . ?
C3 Fe1 C5 68.81(12) . . ?
C3 Fe1 C6 69.04(13) . . ?
C3 Fe1 C7 41.46(12) . . ?
C3 Fe1 C8 111.60(12) . . ?
C3 Fe1 C9 143.93(13) . . ?
C3 Fe1 C10 173.15(14) . . ?
C3 Fe1 C11 133.19(14) . . ?
C3 Fe1 C12 107.35(13) . . ?
C4 Fe1 C5 40.48(13) . . ?
C4 Fe1 C6 68.30(14) . . ?
C4 Fe1 C9 174.57(13) . . ?
C4 Fe1 C10 134.02(13) . . ?
C4 Fe1 C11 108.12(14) . . ?
C6 Fe1 C5 40.01(14) . . ?
C7 Fe1 C4 69.19(13) . . ?
C7 Fe1 C5 68.13(13) . . ?
C7 Fe1 C6 40.67(12) . . ?
C7 Fe1 C9 114.71(14) . . ?
C7 Fe1 C10 145.27(15) . . ?
C7 Fe1 C11 174.16(15) . . ?
C8 Fe1 C4 142.19(13) . . ?
C8 Fe1 C5 176.12(14) . . ?
C8 Fe1 C6 136.23(13) . . ?
C8 Fe1 C7 109.45(12) . . ?
C8 Fe1 C9 41.33(13) . . ?
C8 Fe1 C10 69.14(14) . . ?
C8 Fe1 C11 69.24(13) . . ?
C9 Fe1 C5 136.33(14) . . ?
C9 Fe1 C6 111.88(14) . . ?
C9 Fe1 C10 40.68(14) . . ?
C9 Fe1 C11 68.35(14) . . ?
C10 Fe1 C5 110.95(14) . . ?
C10 Fe1 C6 115.48(15) . . ?
C10 Fe1 C11 40.18(15) . . ?
C11 Fe1 C5 113.48(14) . . ?
C11 Fe1 C6 143.93(14) . . ?
C12 Fe1 C4 111.13(14) . . ?
C12 Fe1 C5 142.18(14) . . ?
C12 Fe1 C6 175.38(13) . . ?
C12 Fe1 C7 134.71(13) . . ?
C12 Fe1 C8 41.66(12) . . ?
C12 Fe1 C9 69.15(14) . . ?
C12 Fe1 C10 68.40(15) . . ?
C12 Fe1 C11 40.67(14) . . ?
C8 P1 Pd1 119.23(10) . . ?
C8 P1 C25 102.37(15) . . ?
C8 P1 C43 103.08(14) . . ?
C25 P1 Pd1 114.72(10) . . ?
C25 P1 C43 101.64(14) . . ?
C43 P1 Pd1 113.59(11) . . ?
C3 P2 Pd1 115.37(10) . . ?
C3 P2 C31 107.31(14) . . ?
C3 P2 C37 101.83(14) . . ?
C31 P2 Pd1 112.83(10) . . ?
C31 P2 C37 103.78(14) . . ?
C37 P2 Pd1 114.49(9) . . ?
C13 N1 Pd1 116.9(2) . . ?
C13 N1 C17 118.6(3) . . ?
C17 N1 Pd1 123.2(2) . . ?
C19 N2 Pd1 119.5(2) . . ?
C23 N2 Pd1 121.1(2) . . ?
C23 N2 C19 119.4(3) . . ?
P2 C3 Fe1 122.66(15) . . ?
C4 C3 Fe1 70.17(17) . . ?
C4 C3 P2 129.1(2) . . ?
C7 C3 Fe1 70.06(17) . . ?
C7 C3 P2 123.4(2) . . ?
C7 C3 C4 107.5(3) . . ?
C3 C4 Fe1 68.34(17) . . ?
C5 C4 Fe1 70.72(19) . . ?
C5 C4 C3 107.7(3) . . ?
C4 C5 Fe1 68.81(18) . . ?
C6 C5 Fe1 69.93(19) . . ?
C6 C5 C4 108.8(3) . . ?
C5 C6 Fe1 70.07(19) . . ?
C5 C6 C7 108.2(3) . . ?
C7 C6 Fe1 68.66(18) . . ?
C3 C7 Fe1 68.47(16) . . ?
C6 C7 Fe1 70.67(18) . . ?
C6 C7 C3 107.9(3) . . ?
P1 C8 Fe1 122.75(16) . . ?
C9 C8 Fe1 69.97(18) . . ?
C9 C8 P1 126.9(3) . . ?
C9 C8 C12 106.8(3) . . ?
C12 C8 Fe1 69.17(17) . . ?
C12 C8 P1 126.2(3) . . ?
C8 C9 Fe1 68.69(18) . . ?
C10 C9 Fe1 69.94(19) . . ?
C10 C9 C8 108.0(3) . . ?
C9 C10 Fe1 69.37(18) . . ?
C11 C10 Fe1 70.01(19) . . ?
C11 C10 C9 108.6(3) . . ?
C10 C11 Fe1 69.81(19) . . ?
C10 C11 C12 108.3(3) . . ?
C12 C11 Fe1 68.63(18) . . ?
C8 C12 Fe1 69.17(18) . . ?
C11 C12 Fe1 70.7(2) . . ?
C11 C12 C8 108.3(3) . . ?
N1 C13 C14 121.8(3) . . ?
C1A C13 C14 121.8(3) . . ?
C13 C14 C15 120.2(3) . . ?
C14 C15 C18 120.3(3) . . ?
C16 C15 C14 117.5(3) . . ?
C16 C15 C18 122.2(3) . . ?
C15 C16 C17 120.9(3) . . ?
N1 C17 C16 120.9(3) . . ?
C1A C17 C16 120.9(3) . . ?
F1 C18 F3 106.5(5) . . ?
F1 C18 C15 111.5(4) . . ?
F2 C18 F1 106.7(5) . . ?
F2 C18 F3 108.2(4) . . ?
F2 C18 C15 112.9(4) . . ?
F3 C18 C15 110.7(4) . . ?
N2 C19 C20 120.8(3) . . ?
C2A C19 C20 120.8(3) . . ?
C21 C20 C19 119.7(3) . . ?
C20 C21 C24 121.0(4) . . ?
C22 C21 C20 119.2(3) . . ?
C22 C21 C24 119.8(4) . . ?
C21 C22 C23 120.2(3) . . ?
N2 C23 C22 120.7(3) . . ?
C2A C23 C22 120.7(3) . . ?
F4 C24 F6 105.6(5) . . ?
F4 C24 C21 110.7(4) . . ?
F5 C24 F4 110.5(4) . . ?
F5 C24 F6 108.3(5) . . ?
F5 C24 C21 112.3(4) . . ?
F6 C24 C21 109.3(4) . . ?
C26 C25 P1 119.9(2) . . ?
C26 C25 C30 118.8(3) . . ?
C30 C25 P1 121.3(2) . . ?
C25 C26 C27 120.0(3) . . ?
C28 C27 C26 120.4(3) . . ?
C27 C28 C29 120.3(3) . . ?
C28 C29 C30 119.9(3) . . ?
C29 C30 C25 120.6(3) . . ?
C32 C31 P2 122.1(2) . . ?
C36 C31 P2 118.8(2) . . ?
C36 C31 C32 119.0(3) . . ?
C33 C32 C31 119.7(3) . . ?
C34 C33 C32 120.5(4) . . ?
C35 C34 C33 120.2(4) . . ?
C34 C35 C36 120.0(4) . . ?
C31 C36 C35 120.4(3) . . ?
C38 C37 P2 121.6(3) . . ?
C42 C37 P2 118.4(3) . . ?
C42 C37 C38 119.7(3) . . ?
C39 C38 C37 119.7(4) . . ?
C40 C39 C38 120.2(4) . . ?
C39 C40 C41 120.3(4) . . ?
C40 C41 C42 120.5(4) . . ?
C41 C42 C37 119.6(4) . . ?
C44 C43 P1 119.5(2) . . ?
C48 C43 P1 121.8(2) . . ?
C48 C43 C44 118.6(3) . . ?
C45 C44 C43 120.9(3) . . ?
C46 C45 C44 119.9(3) . . ?
C47 C46 C45 119.9(3) . . ?
C46 C47 C48 120.4(4) . . ?
C43 C48 C47 120.3(3) . . ?
O1 S1 C49 102.74(18) . . ?
O2 S1 O1 115.3(2) . . ?
O2 S1 O3 115.4(2) . . ?
O2 S1 C49 103.1(2) . . ?
O3 S1 O1 115.4(2) . . ?
O3 S1 C49 102.1(2) . . ?
F7 C49 S1 112.2(3) . . ?
F7 C49 F8 106.4(3) . . ?
F8 C49 S1 109.8(4) . . ?
F9 C49 S1 113.1(3) . . ?
F9 C49 F7 109.0(4) . . ?
F9 C49 F8 105.9(4) . . ?
C13 C1A Pd1 116.9(2) . . ?
C13 C1A C17 118.6(3) . . ?
C17 C1A Pd1 123.2(2) . . ?
C19 C2A Pd1 119.5(2) . . ?
C23 C2A Pd1 121.1(2) . . ?
C23 C2A C19 119.4(3) . . ?

loop_
_geom_bond_atom_site_label_1
_geom_bond_atom_site_label_2
_geom_bond_distance
_geom_bond_site_symmetry_2
_geom_bond_publ_flag
Pd1 P1 2.3759(8) . ?
Pd1 P2 2.3264(7) . ?
Pd1 N1 2.095(2) . ?
Pd1 N2 2.074(3) . ?
Pd1 C1A 2.095(2) . ?
Pd1 C2A 2.074(3) . ?
Fe1 C3 2.008(3) . ?
Fe1 C4 2.033(3) . ?
Fe1 C5 2.058(3) . ?
Fe1 C6 2.056(3) . ?
Fe1 C7 2.030(3) . ?
Fe1 C8 2.026(3) . ?
Fe1 C9 2.043(3) . ?
Fe1 C10 2.050(3) . ?
Fe1 C11 2.053(3) . ?
Fe1 C12 2.026(3) . ?
P1 C8 1.808(3) . ?
P1 C25 1.826(3) . ?
P1 C43 1.838(3) . ?
P2 C3 1.801(3) . ?
P2 C31 1.812(3) . ?
P2 C37 1.830(3) . ?
F1 C18 1.310(6) . ?
F2 C18 1.304(6) . ?
F3 C18 1.315(6) . ?
F4 C24 1.306(6) . ?
F5 C24 1.287(6) . ?
F6 C24 1.366(6) . ?
N1 C13 1.356(4) . ?
N1 C17 1.361(4) . ?
N2 C19 1.368(4) . ?
N2 C23 1.365(4) . ?
C3 C4 1.431(4) . ?
C3 C7 1.430(4) . ?
C4 C5 1.415(5) . ?
C5 C6 1.407(5) . ?
C6 C7 1.420(4) . ?
C8 C9 1.436(5) . ?
C8 C12 1.441(4) . ?
C9 C10 1.423(5) . ?
C10 C11 1.409(5) . ?
C11 C12 1.418(5) . ?
C13 C14 1.376(4) . ?
C13 C1A 1.356(4) . ?
C14 C15 1.394(5) . ?
C15 C16 1.377(4) . ?
C15 C18 1.490(4) . ?
C16 C17 1.387(4) . ?
C17 C1A 1.361(4) . ?
C19 C20 1.394(4) . ?
C19 C2A 1.368(4) . ?
C20 C21 1.381(5) . ?
C21 C22 1.380(5) . ?
C21 C24 1.514(5) . ?
C22 C23 1.388(5) . ?
C23 C2A 1.365(4) . ?
C25 C26 1.390(4) . ?
C25 C30 1.398(4) . ?
C26 C27 1.392(4) . ?
C27 C28 1.374(5) . ?
C28 C29 1.378(5) . ?
C29 C30 1.384(5) . ?
C31 C32 1.403(4) . ?
C31 C36 1.388(4) . ?
C32 C33 1.383(5) . ?
C33 C34 1.380(6) . ?
C34 C35 1.375(6) . ?
C35 C36 1.389(5) . ?
C37 C38 1.391(5) . ?
C37 C42 1.388(5) . ?
C38 C39 1.389(5) . ?
C39 C40 1.371(7) . ?
C40 C41 1.372(7) . ?
C41 C42 1.387(5) . ?
C43 C44 1.390(4) . ?
C43 C48 1.386(5) . ?
C44 C45 1.383(4) . ?
C45 C46 1.377(5) . ?
C46 C47 1.374(6) . ?
C47 C48 1.390(5) . ?
S1 O1 1.440(3) . ?
S1 O2 1.421(3) . ?
S1 O3 1.434(3) . ?
S1 C49 1.811(5) . ?
F7 C49 1.320(5) . ?
F8 C49 1.345(5) . ?
F9 C49 1.307(5) . ?
